data_7151346
loop_
_publ_author_name
'Alonso, A. Mateo'
'Horcajada, Roberto'
'Motevalli, Majid'
'Utley, James H. P.'
'Wyatt, Peter B.'

_publ_section_title
;
 The reactivity, as electrogenerated bases, of chiral and achiral
 phenazine radical-anions, including application in asymmetric
 deprotonation.
;
_journal_issue 15
_journal_name_full 'Organic &amp; biomolecular chemistry'
_journal_page_first 2842
_journal_page_last 2847
_journal_paper_doi 10.1039/b506309d
_journal_volume 3
_journal_year 2005
_chemical_formula_sum 'C14 H16 O4 S'
_chemical_formula_weight 280.33
_chemical_name_systematic
;
?
;
_space_group_IT_number 14
_symmetry_cell_setting monoclinic
_symmetry_space_group_name_Hall '-P 2ybc'
_symmetry_space_group_name_H-M 'P 1 21/c 1'
_atom_sites_solution_hydrogens geom
_atom_sites_solution_primary direct
_atom_sites_solution_secondary difmap
_audit_creation_method SHELXL-97
_cell_angle_alpha 90.00
_cell_angle_beta 92.57(5)
_cell_angle_gamma 90.00
_cell_formula_units_Z 4
_cell_length_a 21.102(8)
_cell_length_b 10.963(6)
_cell_length_c 5.929(2)
_cell_measurement_temperature 160(2)
_cell_volume 1370.2(10)
_computing_cell_refinement 'CAD4 /PC (Enraf Nonius, 1994)'
_computing_data_collection 'CAD4 /PC (Enraf Nonius, 1994)'
_computing_data_reduction 'XCAD4 (Harms & Wocadlo, 1995)'
_computing_molecular_graphics 'Ortep-3 for Windows (Farrugia, 1997)'
_computing_publication_material 'WinGX publication routines (Farrugia, 1999)'
_computing_structure_refinement 'SHELXL-97 (Sheldrick, 1997)'
_computing_structure_solution 'SHELXL-97 (Sheldrick, 1997)'
_diffrn_ambient_temperature 160(2)
_diffrn_measured_fraction_theta_full 0.997
_diffrn_measured_fraction_theta_max 0.997
_diffrn_measurement_device_type 'Enraf Nonius CAD4'
_diffrn_measurement_method 'non-profiled omega/2theta scans'
_diffrn_radiation_monochromator graphite
_diffrn_radiation_source 'fine-focus sealed tube'
_diffrn_radiation_type MoK\a
_diffrn_radiation_wavelength 0.71073
_diffrn_reflns_av_R_equivalents 0.0192
_diffrn_reflns_av_sigmaI/netI 0.0933
_diffrn_reflns_limit_h_max 25
_diffrn_reflns_limit_h_min -25
_diffrn_reflns_limit_k_max 13
_diffrn_reflns_limit_k_min 0
_diffrn_reflns_limit_l_max 7
_diffrn_reflns_limit_l_min 0
_diffrn_reflns_number 2730
_diffrn_reflns_theta_full 24.99
_diffrn_reflns_theta_max 24.99
_diffrn_reflns_theta_min 2.09
_diffrn_standards_decay_% 2
_diffrn_standards_interval_count 100
_diffrn_standards_interval_time 60
_diffrn_standards_number 2
_exptl_absorpt_coefficient_mu 0.243
_exptl_absorpt_correction_T_max 0.9879
_exptl_absorpt_correction_T_min 0.9090
_exptl_absorpt_correction_type psi-scan
_exptl_absorpt_process_details
;
North A.C.T., Phillips D.C. & Mathews F.S. (1968) Acta. Cryst. A24, 351
Number of psi-scan sets used was 3
Theta correction was applied.
Averaged transmission function was used.
No Fourier smoothing was applied.

;
_exptl_crystal_colour colourless
_exptl_crystal_density_diffrn 1.359
_exptl_crystal_density_meas ?
_exptl_crystal_density_method .
_exptl_crystal_description plate
_exptl_crystal_F_000 592
_exptl_crystal_size_max 0.40
_exptl_crystal_size_mid 0.20
_exptl_crystal_size_min 0.05
_refine_diff_density_max 0.398
_refine_diff_density_min -0.429
_refine_diff_density_rms 0.070
_refine_ls_extinction_method none
_refine_ls_goodness_of_fit_ref 1.008
_refine_ls_hydrogen_treatment mixed
_refine_ls_matrix_type full
_refine_ls_number_parameters 175
_refine_ls_number_reflns 2394
_refine_ls_number_restraints 0
_refine_ls_restrained_S_all 1.008
_refine_ls_R_factor_all 0.1293
_refine_ls_R_factor_gt 0.0521
_refine_ls_shift/su_max 0.017
_refine_ls_shift/su_mean 0.000
_refine_ls_structure_factor_coef Fsqd
_refine_ls_weighting_details 'calc w=1/[\s^2^(Fo^2^)+(0.0794P)^2^+0.2457P] where P=(Fo^2^+2Fc^2^)/3'
_refine_ls_weighting_scheme calc
_refine_ls_wR_factor_gt 0.1250
_refine_ls_wR_factor_ref 0.1498
_reflns_number_gt 1400
_reflns_number_total 2394
_reflns_threshold_expression >2sigma(I)
_cod_data_source_file b506309d.txt
_cod_data_source_block ama-157
_cod_depositor_comments
;
The following automatic conversions were performed:
'_symmetry_cell_setting' value 'Monoclinic' changed to 'monoclinic'
according to '/home/saulius/struct/CIF-dictionaries/cif_core.dic'
dictionary named 'cif_core.dic' version 2.4.1 from 2010-06-29.

Automatic conversion script
Id: cif_fix_enum 1527 2010-12-29 10:47:43Z saulius 
;
_cod_original_sg_symbol_H-M P21/c
_cod_database_code 7151346

loop_
_symmetry_equiv_pos_as_xyz
'x, y, z'
'-x, y+1/2, -z+1/2'
'-x, -y, -z'
'x, -y-1/2, z-1/2'

loop_
_atom_site_label
_atom_site_type_symbol
_atom_site_fract_x
_atom_site_fract_y
_atom_site_fract_z
_atom_site_U_iso_or_equiv
_atom_site_adp_type
_atom_site_occupancy
_atom_site_symmetry_multiplicity
_atom_site_calc_flag
_atom_site_refinement_flags
_atom_site_disorder_assembly
_atom_site_disorder_group
S1 S 0.43681(4) 0.93814(9) 0.26749(17) 0.0271(3) Uani 1 1 d . . .
O1 O 0.50423(13) 0.9202(3) 0.2624(5) 0.0391(7) Uani 1 1 d . . .
O2 O 0.40441(13) 0.8794(3) 0.4452(5) 0.0390(8) Uani 1 1 d . . .
O3 O 0.29849(11) 0.9907(2) -0.1043(4) 0.0298(7) Uani 1 1 d . . .
O4 O 0.28531(13) 1.1333(3) -0.3739(6) 0.0453(8) Uani 1 1 d . . .
C1 C 0.41654(18) 1.0921(3) 0.2621(7) 0.0272(9) Uani 1 1 d . . .
H1 H 0.4310 1.1499 0.3722 0.033 Uiso 1 1 calc R . .
C2 C 0.37854(18) 1.1185(4) 0.0853(7) 0.0300(9) Uani 1 1 d . . .
H2 H 0.3599 1.1970 0.0670 0.036 Uiso 1 1 calc R . .
C3 C 0.36619(17) 1.0201(3) -0.0833(7) 0.0277(9) Uani 1 1 d . . .
H3 H 0.3818 1.0452 -0.2332 0.033 Uiso 1 1 calc R . .
C4 C 0.40027(18) 0.9041(3) -0.0014(7) 0.0315(10) Uani 1 1 d . . .
H4A H 0.4326 0.8798 -0.1086 0.038 Uiso 1 1 calc R . .
H4B H 0.3696 0.8364 0.0112 0.038 Uiso 1 1 calc R . .
C5 C 0.26414(17) 1.0531(4) -0.2632(7) 0.0283(9) Uani 1 1 d . . .
C6 C 0.19812(17) 1.0033(4) -0.2859(6) 0.0272(9) Uani 1 1 d . . .
C7 C 0.15230(18) 1.0435(4) -0.1432(7) 0.0317(10) Uani 1 1 d . . .
C8 C 0.09170(18) 0.9937(4) -0.1700(7) 0.0394(11) Uani 1 1 d . . .
H8 H 0.0599 1.0202 -0.0728 0.047 Uiso 1 1 calc R . .
C9 C 0.07627(19) 0.9078(4) -0.3316(7) 0.0388(11) Uani 1 1 d . . .
C10 C 0.12325(19) 0.8691(4) -0.4711(7) 0.0380(11) Uani 1 1 d . . .
H10 H 0.1131 0.8095 -0.5834 0.046 Uiso 1 1 calc R . .
C11 C 0.18487(19) 0.9148(4) -0.4517(7) 0.0333(10) Uani 1 1 d . . .
C12 C 0.1667(2) 1.1388(4) 0.0372(8) 0.0462(12) Uani 1 1 d . . .
H12A H 0.1774 1.0982 0.1812 0.069 Uiso 1 1 calc R . .
H12B H 0.1294 1.1908 0.0533 0.069 Uiso 1 1 calc R . .
H12C H 0.2026 1.1888 -0.0065 0.069 Uiso 1 1 calc R . .
C13 C 0.0105(2) 0.8541(5) -0.3593(9) 0.0602(15) Uani 1 1 d . . .
H13A H -0.0093 0.8806 -0.5037 0.090 Uiso 1 1 calc R . .
H13B H -0.0152 0.8819 -0.2356 0.090 Uiso 1 1 calc R . .
H13C H 0.0133 0.7648 -0.3566 0.090 Uiso 1 1 calc R . .
C14 C 0.2349(2) 0.8687(4) -0.6007(8) 0.0452(12) Uani 1 1 d . . .
H14A H 0.2227 0.7880 -0.6593 0.068 Uiso 1 1 calc R . .
H14B H 0.2753 0.8625 -0.5137 0.068 Uiso 1 1 calc R . .
H14C H 0.2394 0.9252 -0.7270 0.068 Uiso 1 1 calc R . .

loop_
_atom_site_aniso_label
_atom_site_aniso_U_11
_atom_site_aniso_U_22
_atom_site_aniso_U_33
_atom_site_aniso_U_23
_atom_site_aniso_U_13
_atom_site_aniso_U_12
S1 0.0273(5) 0.0223(5) 0.0315(6) 0.0009(5) -0.0004(4) 0.0028(4)
O1 0.0263(14) 0.0443(18) 0.0462(17) -0.0057(15) -0.0023(12) 0.0089(13)
O2 0.0468(18) 0.0324(16) 0.0381(17) 0.0054(14) 0.0064(14) -0.0028(13)
O3 0.0197(13) 0.0352(16) 0.0341(15) 0.0083(13) -0.0038(11) -0.0043(12)
O4 0.0336(16) 0.0382(18) 0.063(2) 0.0254(17) -0.0077(15) -0.0073(13)
C1 0.031(2) 0.022(2) 0.028(2) -0.0041(17) 0.0056(18) -0.0037(16)
C2 0.027(2) 0.023(2) 0.040(3) 0.0027(19) 0.0016(19) 0.0032(17)
C3 0.021(2) 0.029(2) 0.034(2) 0.0028(18) 0.0000(17) -0.0031(16)
C4 0.031(2) 0.024(2) 0.039(2) -0.0050(18) -0.0044(18) 0.0011(16)
C5 0.024(2) 0.029(2) 0.032(2) 0.000(2) 0.0008(17) 0.0011(18)
C6 0.024(2) 0.027(2) 0.030(2) 0.0066(19) -0.0039(16) -0.0021(17)
C7 0.029(2) 0.031(2) 0.035(2) 0.0000(19) -0.0021(18) 0.0013(17)
C8 0.024(2) 0.048(3) 0.047(3) -0.001(2) 0.008(2) -0.002(2)
C9 0.024(2) 0.049(3) 0.043(3) 0.003(2) -0.0027(19) -0.0099(19)
C10 0.037(2) 0.037(2) 0.039(3) -0.001(2) -0.003(2) -0.0092(19)
C11 0.037(2) 0.033(2) 0.030(2) 0.0051(19) 0.0017(19) 0.0000(18)
C12 0.040(3) 0.050(3) 0.049(3) -0.010(2) 0.002(2) -0.004(2)
C13 0.035(3) 0.073(4) 0.072(4) -0.010(3) 0.004(2) -0.017(3)
C14 0.038(3) 0.049(3) 0.050(3) -0.006(2) 0.010(2) -0.006(2)

loop_
_atom_type_symbol
_atom_type_description
_atom_type_scat_dispersion_real
_atom_type_scat_dispersion_imag
_atom_type_scat_source
C C 0.0033 0.0016 'International Tables Vol C Tables 4.2.6.8 and 6.1.1.4'
H H 0.0000 0.0000 'International Tables Vol C Tables 4.2.6.8 and 6.1.1.4'
O O 0.0106 0.0060 'International Tables Vol C Tables 4.2.6.8 and 6.1.1.4'
S S 0.1246 0.1234 'International Tables Vol C Tables 4.2.6.8 and 6.1.1.4'

loop_
_geom_angle_atom_site_label_1
_geom_angle_atom_site_label_2
_geom_angle_atom_site_label_3
_geom_angle
_geom_angle_site_symmetry_1
_geom_angle_site_symmetry_3
_geom_angle_publ_flag
O2 S1 O1 117.28(18) . . ?
O2 S1 C1 108.92(18) . . ?
O1 S1 C1 112.00(18) . . ?
O2 S1 C4 111.25(18) . . ?
O1 S1 C4 110.01(19) . . ?
C1 S1 C4 95.20(19) . . ?
C5 O3 C3 116.1(3) . . ?
C2 C1 S1 111.5(3) . . ?
C2 C1 H1 124.3 . . ?
S1 C1 H1 124.3 . . ?
C1 C2 C3 117.1(4) . . ?
C1 C2 H2 121.4 . . ?
C3 C2 H2 121.4 . . ?
O3 C3 C2 111.0(3) . . ?
O3 C3 C4 106.7(3) . . ?
C2 C3 C4 108.9(3) . . ?
O3 C3 H3 110.1 . . ?
C2 C3 H3 110.1 . . ?
C4 C3 H3 110.1 . . ?
C3 C4 S1 106.8(3) . . ?
C3 C4 H4A 110.4 . . ?
S1 C4 H4A 110.4 . . ?
C3 C4 H4B 110.4 . . ?
S1 C4 H4B 110.4 . . ?
H4A C4 H4B 108.6 . . ?
O4 C5 O3 123.6(3) . . ?
O4 C5 C6 126.0(4) . . ?
O3 C5 C6 110.3(3) . . ?
C7 C6 C11 121.8(4) . . ?
C7 C6 C5 120.1(4) . . ?
C11 C6 C5 118.1(3) . . ?
C6 C7 C8 117.9(4) . . ?
C6 C7 C12 121.8(4) . . ?
C8 C7 C12 120.3(4) . . ?
C9 C8 C7 122.4(4) . . ?
C9 C8 H8 118.8 . . ?
C7 C8 H8 118.8 . . ?
C8 C9 C10 118.2(4) . . ?
C8 C9 C13 122.1(4) . . ?
C10 C9 C13 119.6(4) . . ?
C9 C10 C11 122.0(4) . . ?
C9 C10 H10 119.0 . . ?
C11 C10 H10 119.0 . . ?
C10 C11 C6 117.6(4) . . ?
C10 C11 C14 120.7(4) . . ?
C6 C11 C14 121.7(4) . . ?
C7 C12 H12A 109.5 . . ?
C7 C12 H12B 109.5 . . ?
H12A C12 H12B 109.5 . . ?
C7 C12 H12C 109.5 . . ?
H12A C12 H12C 109.5 . . ?
H12B C12 H12C 109.5 . . ?
C9 C13 H13A 109.5 . . ?
C9 C13 H13B 109.5 . . ?
H13A C13 H13B 109.5 . . ?
C9 C13 H13C 109.5 . . ?
H13A C13 H13C 109.5 . . ?
H13B C13 H13C 109.5 . . ?
C11 C14 H14A 109.5 . . ?
C11 C14 H14B 109.5 . . ?
H14A C14 H14B 109.5 . . ?
C11 C14 H14C 109.5 . . ?
H14A C14 H14C 109.5 . . ?
H14B C14 H14C 109.5 . . ?

loop_
_geom_bond_atom_site_label_1
_geom_bond_atom_site_label_2
_geom_bond_distance
_geom_bond_site_symmetry_2
_geom_bond_publ_flag
S1 O2 1.434(3) . ?
S1 O1 1.438(3) . ?
S1 C1 1.742(4) . ?
S1 C4 1.779(4) . ?
O3 C5 1.349(4) . ?
O3 C3 1.464(4) . ?
O4 C5 1.196(5) . ?
C1 C2 1.323(5) . ?
C1 H1 0.9500 . ?
C2 C3 1.486(5) . ?
C2 H2 0.9500 . ?
C3 C4 1.529(5) . ?
C3 H3 1.0000 . ?
C4 H4A 0.9900 . ?
C4 H4B 0.9900 . ?
C5 C6 1.497(5) . ?
C6 C7 1.385(5) . ?
C6 C11 1.400(6) . ?
C7 C8 1.393(5) . ?
C7 C12 1.516(6) . ?
C8 C9 1.373(6) . ?
C8 H8 0.9500 . ?
C9 C10 1.386(6) . ?
C9 C13 1.510(6) . ?
C10 C11 1.394(6) . ?
C10 H10 0.9500 . ?
C11 C14 1.495(6) . ?
C12 H12A 0.9800 . ?
C12 H12B 0.9800 . ?
C12 H12C 0.9800 . ?
C13 H13A 0.9800 . ?
C13 H13B 0.9800 . ?
C13 H13C 0.9800 . ?
C14 H14A 0.9800 . ?
C14 H14B 0.9800 . ?
C14 H14C 0.9800 . ?
